data_4122713
loop_
_publ_author_name
'Tu, Binbin'
'Pang, Qingqing'
'Wu, Doufeng'
'Song, Yuna'
'Weng, Linhong'
'Li, Qiaowei'

_publ_section_title
;
 Ordered Vacancies and Their Chemistry in Metal-Organic Frameworks.
;
_journal_issue 41
_journal_name_full 'Journal of the American Chemical Society'
_journal_page_first 14465
_journal_paper_doi 10.1021/ja5063423
_journal_volume 136
_journal_year 2014
_chemical_formula_sum 'C24 H12 N12 O14 Zn8'
_chemical_formula_weight 1215.42
_chemical_name_systematic
; 
 ? 
;
_space_group_IT_number 198
_symmetry_cell_setting cubic
_symmetry_space_group_name_Hall 'P 2ac 2ab 3'
_symmetry_space_group_name_H-M 'P 21 3'
_atom_sites_solution_hydrogens geom
_atom_sites_solution_primary direct
_atom_sites_solution_secondary difmap
_audit_creation_method SHELXL-97
_cell_angle_alpha 90.00
_cell_angle_beta 90.00
_cell_angle_gamma 90.00
_cell_formula_units_Z 4
_cell_length_a 20.1619(3)
_cell_length_b 20.1619(3)
_cell_length_c 20.1619(3)
_cell_measurement_reflns_used 465
_cell_measurement_temperature 173(2)
_cell_measurement_theta_max 20.68
_cell_measurement_theta_min 3.50
_cell_volume 8195.9(2)
_computing_cell_refinement 'Bruker SMART'
_computing_data_collection 'Bruker SMART'
_computing_data_reduction 'Bruker SAINT'
_computing_molecular_graphics 'Bruker SHELXTL'
_computing_publication_material 'Bruker SHELXTL'
_computing_structure_refinement 'SHELXL-97 (Sheldrick, 2008)'
_computing_structure_solution 'SHELXS-97 (Sheldrick, 2008)'
_diffrn_ambient_temperature 173(2)
_diffrn_measured_fraction_theta_full 0.989
_diffrn_measured_fraction_theta_max 0.989
_diffrn_measurement_device_type 'CCD area detector'
_diffrn_measurement_method 'phi and omega scans'
_diffrn_radiation_monochromator graphite
_diffrn_radiation_source 'fine-focus sealed tube'
_diffrn_radiation_type CuK\a
_diffrn_radiation_wavelength 1.54178
_diffrn_reflns_av_R_equivalents 0.0523
_diffrn_reflns_av_sigmaI/netI 0.0318
_diffrn_reflns_limit_h_max 23
_diffrn_reflns_limit_h_min -24
_diffrn_reflns_limit_k_max 24
_diffrn_reflns_limit_k_min -23
_diffrn_reflns_limit_l_max 24
_diffrn_reflns_limit_l_min -23
_diffrn_reflns_number 39755
_diffrn_reflns_theta_full 69.10
_diffrn_reflns_theta_max 69.10
_diffrn_reflns_theta_min 3.10
_exptl_absorpt_coefficient_mu 2.871
_exptl_absorpt_correction_type none
_exptl_crystal_colour colorless
_exptl_crystal_density_diffrn 0.985
_exptl_crystal_density_method 'not measured'
_exptl_crystal_description octahedron
_exptl_crystal_F_000 2368
_exptl_crystal_size_max 0.12
_exptl_crystal_size_mid 0.12
_exptl_crystal_size_min 0.12
_platon_squeeze_details
;
;
_refine_diff_density_max 1.705
_refine_diff_density_min -0.751
_refine_diff_density_rms 0.246
_refine_ls_abs_structure_details 'Flack H D (1983), Acta Cryst. A39, 876-881'
_refine_ls_abs_structure_Flack 0.00
_refine_ls_extinction_method none
_refine_ls_goodness_of_fit_ref 1.166
_refine_ls_hydrogen_treatment constr
_refine_ls_matrix_type full
_refine_ls_number_parameters 167
_refine_ls_number_reflns 5056
_refine_ls_number_restraints 125
_refine_ls_restrained_S_all 1.195
_refine_ls_R_factor_all 0.1428
_refine_ls_R_factor_gt 0.1245
_refine_ls_shift/su_max 0.036
_refine_ls_shift/su_mean 0.002
_refine_ls_structure_factor_coef Fsqd
_refine_ls_weighting_details 'calc w=1/[\s^2^(Fo^2^)+(0.0378P)^2^+89.7826P] where P=(Fo^2^+2Fc^2^)/3'
_refine_ls_weighting_scheme calc
_refine_ls_wR_factor_gt 0.2471
_refine_ls_wR_factor_ref 0.2548
_reflns_number_gt 3425
_reflns_number_total 5056
_reflns_threshold_expression >2sigma(I)
_cod_data_source_file ja5063423_si_002.cif
_cod_data_source_block 3-Li
_cod_depositor_comments
;
The following automatic conversions were performed:

'_symmetry_cell_setting' value 'Cubic' changed to 'cubic' according
to
/home/saulius/struct/COD-crude-data--automatic-downloads/rss-feeds/ACS/lib/dictionaries/cif_core.dic
dictionary named 'cif_core.dic' version 2.4.2 from 2011-04-26.

Automatic conversion script
Id: cif_fix_values 2281 2013-09-26 08:29:07Z andrius 

 Adding full bibliography for 4122711--4122720.cif.
;
_cod_original_sg_symbol_H-M P2(1)3
_cod_database_code 4122713

loop_
_symmetry_equiv_pos_as_xyz
'x, y, z'
'-x+1/2, -y, z+1/2'
'-x, y+1/2, -z+1/2'
'x+1/2, -y+1/2, -z'
'z, x, y'
'z+1/2, -x+1/2, -y'
'-z+1/2, -x, y+1/2'
'-z, x+1/2, -y+1/2'
'y, z, x'
'-y, z+1/2, -x+1/2'
'y+1/2, -z+1/2, -x'
'-y+1/2, -z, x+1/2'

loop_
_atom_site_label
_atom_site_type_symbol
_atom_site_fract_x
_atom_site_fract_y
_atom_site_fract_z
_atom_site_U_iso_or_equiv
_atom_site_adp_type
_atom_site_occupancy
_atom_site_symmetry_multiplicity
_atom_site_calc_flag
_atom_site_refinement_flags
Zn1 Zn 0.30080(5) 0.69920(5) 0.19920(5) 0.0413(4) Uani 1 3 d S
Zn2 Zn 0.30338(4) 0.80338(4) -0.30338(4) 0.0366(3) Uani 1 3 d S
Zn3 Zn 0.19008(4) 0.80983(5) 0.19582(4) 0.0405(2) Uani 1 1 d .
Zn4 Zn 0.30404(5) 0.69229(5) -0.19082(5) 0.0480(3) Uani 1 1 d .
O2 O 0.2444(2) 0.7444(2) -0.2444(2) 0.0420(19) Uani 1 3 d S
O1 O 0.24486(18) 0.75514(18) 0.25514(18) 0.0250(15) Uani 1 3 d S
O107 O 0.2800(2) 0.78205(19) -0.39467(18) 0.0267(10) Uani 1 1 d DU
O106 O 0.1902(8) 0.7857(8) -0.1121(9) 0.248(3) Uani 1 1 d DU
O108 O 0.2080(6) 0.7086(6) -0.3885(6) 0.167(2) Uani 1 1 d DU
O105 O 0.2571(6) 0.7036(6) -0.1089(5) 0.142(3) Uani 1 1 d DU
N14 N 0.2077(3) 0.9008(2) 0.2197(3) 0.0411(15) Uani 1 1 d U
N15 N 0.0986(3) 0.7900(3) 0.2194(4) 0.0517(17) Uani 1 1 d U
N12 N 0.22307(19) 0.77977(18) 0.10224(18) 0.0280(12) Uani 1 1 d GU
N13 N 0.2730(3) 0.7374(3) 0.1078(3) 0.0627(19) Uani 1 1 d GU
C45 C 0.2929(4) 0.7215(4) 0.0472(4) 0.125(4) Uani 1 1 d GU
H45 H 0.3280 0.6919 0.0364 0.150 Uiso 1 1 calc R
C3 C 0.2552(3) 0.7539(4) 0.0042(4) 0.0565(18) Uani 1 1 d GDU
C1 C 0.2121(3) 0.7900(3) 0.0383(3) 0.131(3) Uani 1 1 d GU
H1 H 0.1790 0.8182 0.0200 0.157 Uiso 1 1 calc R
C11 C 0.2100(3) 0.9597(3) 0.2134(4) 0.0383(16) Uani 1 1 d U
H11 H 0.1864 0.9800 0.1780 0.046 Uiso 1 1 calc R
C31 C 0.2497(3) 1.0027(4) 0.2603(3) 0.0333(14) Uani 1 1 d U
C30 C 0.0415(4) 0.7893(3) 0.2092(3) 0.0420(17) Uani 1 1 d U
H30 H 0.0255 0.8101 0.1701 0.050 Uiso 1 1 calc R
C21 C 0.2577(5) 0.7359(5) -0.0673(5) 0.0700(18) Uani 1 1 d DU
C65 C 0.2358(3) 0.7494(3) -0.4188(4) 0.0397(15) Uani 1 1 d DU

loop_
_atom_site_aniso_label
_atom_site_aniso_U_11
_atom_site_aniso_U_22
_atom_site_aniso_U_33
_atom_site_aniso_U_23
_atom_site_aniso_U_13
_atom_site_aniso_U_12
Zn1 0.0413(4) 0.0413(4) 0.0413(4) 0.0101(4) -0.0101(4) -0.0101(4)
Zn2 0.0366(3) 0.0366(3) 0.0366(3) 0.0021(4) 0.0021(4) -0.0021(4)
Zn3 0.0400(4) 0.0429(5) 0.0385(5) 0.0111(4) -0.0162(4) -0.0169(4)
Zn4 0.0514(5) 0.0413(5) 0.0512(5) -0.0063(4) 0.0118(4) -0.0199(4)
O2 0.0420(19) 0.0420(19) 0.0420(19) 0.0101(19) 0.0101(19) -0.0101(19)
O1 0.0250(15) 0.0250(15) 0.0250(15) -0.0052(15) 0.0052(15) 0.0052(15)
O107 0.039(2) 0.0235(18) 0.0178(16) -0.0098(15) 0.0004(16) 0.0002(17)
O106 0.249(4) 0.249(4) 0.246(4) -0.002(3) 0.000(3) -0.001(3)
O108 0.164(4) 0.172(4) 0.164(4) 0.002(3) 0.000(3) 0.003(3)
O105 0.154(5) 0.141(5) 0.130(5) 0.018(4) -0.005(4) -0.007(4)
N14 0.067(3) 0.0108(19) 0.045(3) 0.006(2) 0.003(3) -0.014(2)
N15 0.020(2) 0.050(3) 0.085(4) -0.019(3) -0.002(3) 0.003(2)
N12 0.040(2) 0.020(2) 0.024(2) 0.0133(18) -0.011(2) -0.014(2)
N13 0.067(3) 0.074(4) 0.047(3) -0.006(3) -0.020(3) -0.036(3)
C45 0.114(8) 0.132(8) 0.128(8) 0.006(8) -0.003(8) 0.004(8)
C3 0.034(3) 0.071(3) 0.064(3) 0.012(3) 0.001(3) 0.010(3)
C1 0.133(5) 0.140(6) 0.119(5) -0.002(5) 0.005(5) 0.011(5)
C11 0.028(3) 0.043(3) 0.044(3) 0.011(3) -0.005(3) 0.006(3)
C31 0.044(3) 0.042(3) 0.014(2) 0.000(2) 0.011(2) -0.020(3)
C30 0.052(3) 0.040(3) 0.034(3) 0.000(3) -0.020(3) 0.008(3)
C21 0.057(3) 0.072(3) 0.081(3) -0.001(3) 0.007(2) 0.000(2)
C65 0.036(2) 0.038(2) 0.045(3) 0.000(2) -0.015(2) 0.016(2)

loop_
_atom_type_symbol
_atom_type_description
_atom_type_scat_dispersion_real
_atom_type_scat_dispersion_imag
_atom_type_scat_source
C C 0.0181 0.0091 'International Tables Vol C Tables 4.2.6.8 and 6.1.1.4'
H H 0.0000 0.0000 'International Tables Vol C Tables 4.2.6.8 and 6.1.1.4'
N N 0.0311 0.0180 'International Tables Vol C Tables 4.2.6.8 and 6.1.1.4'
Zn Zn -1.5491 0.6778 'International Tables Vol C Tables 4.2.6.8 and 6.1.1.4'
O O 0.0492 0.0322 'International Tables Vol C Tables 4.2.6.8 and 6.1.1.4'

loop_
_geom_angle_atom_site_label_1
_geom_angle_atom_site_label_2
_geom_angle_atom_site_label_3
_geom_angle
_geom_angle_site_symmetry_1
_geom_angle_site_symmetry_3
O1 Zn1 N13 98.2(4) . 7_564
O1 Zn1 N13 98.21(16) . .
N13 Zn1 N13 118.0(4) 7_564 .
O1 Zn1 N13 98.2(4) . 10_655
N13 Zn1 N13 118.0(4) 7_564 10_655
N13 Zn1 N13 118.0(4) . 10_655
O1 Zn1 Zn3 36.50(2) . 7_564
N13 Zn1 Zn3 61.8(4) 7_564 7_564
N13 Zn1 Zn3 111.78(16) . 7_564
N13 Zn1 Zn3 116.5(4) 10_655 7_564
O1 Zn1 Zn3 36.50(2) . 10_655
N13 Zn1 Zn3 111.8(5) 7_564 10_655
N13 Zn1 Zn3 116.47(16) . 10_655
N13 Zn1 Zn3 61.8(4) 10_655 10_655
Zn3 Zn1 Zn3 62.02(4) 7_564 10_655
O1 Zn1 Zn3 36.50(2) . .
N13 Zn1 Zn3 116.5(4) 7_564 .
N13 Zn1 Zn3 61.81(16) . .
N13 Zn1 Zn3 111.8(4) 10_655 .
Zn3 Zn1 Zn3 62.02(4) 7_564 .
Zn3 Zn1 Zn3 62.02(4) 10_655 .
O107 Zn2 O107 112.55(11) 11_455 8
O107 Zn2 O107 112.55(11) 11_455 .
O107 Zn2 O107 112.55(11) 8 .
O107 Zn2 O2 106.18(12) 11_455 .
O107 Zn2 O2 106.18(12) 8 .
O107 Zn2 O2 106.18(12) . .
N14 Zn3 N15 108.0(3) . .
N14 Zn3 O1 106.1(2) . .
N15 Zn3 O1 105.6(2) . .
N14 Zn3 N12 116.3(2) . .
N15 Zn3 N12 117.6(2) . .
O1 Zn3 N12 102.0(2) . .
N14 Zn3 Zn1 122.4(2) . .
N15 Zn3 Zn1 121.3(2) . .
O1 Zn3 Zn1 36.22(18) . .
N12 Zn3 Zn1 65.76(11) . .
O106 Zn4 O108 113.0(7) 11_455 8
O106 Zn4 O105 90.0(7) 11_455 .
O108 Zn4 O105 128.9(5) 8 .
O106 Zn4 O2 113.4(6) 11_455 .
O108 Zn4 O2 112.9(4) 8 .
O105 Zn4 O2 96.3(4) . .
Zn4 O2 Zn4 112.57(19) 8 .
Zn4 O2 Zn4 112.57(19) 8 11_455
Zn4 O2 Zn4 112.57(19) . 11_455
Zn4 O2 Zn2 106.2(2) 8 .
Zn4 O2 Zn2 106.2(2) . .
Zn4 O2 Zn2 106.2(2) 11_455 .
Zn1 O1 Zn3 107.27(18) . 7_564
Zn1 O1 Zn3 107.27(18) . .
Zn3 O1 Zn3 111.58(17) 7_564 .
Zn1 O1 Zn3 107.27(18) . 10_655
Zn3 O1 Zn3 111.58(17) 7_564 10_655
Zn3 O1 Zn3 111.58(17) . 10_655
C65 O107 Zn2 132.7(4) . .
Zn4 O106 C21 124.8(10) 8 .
C65 O108 Zn4 137.2(10) . 11_455
C21 O105 Zn4 138.4(11) . .
C11 N14 Zn3 157.7(6) . .
C30 N15 Zn3 153.2(7) . .
C1 N12 N13 108.0 . .
C1 N12 Zn3 141.3(2) . .
N13 N12 Zn3 110.7(2) . .
N12 N13 C45 108.0 . .
N12 N13 Zn1 121.3(3) . .
C45 N13 Zn1 130.3(3) . .
C3 C45 N13 108.0 . .
C45 C3 C1 108.0 . .
C45 C3 C21 119.6(6) . .
C1 C3 C21 131.1(6) . .
N12 C1 C3 108.0 . .
N14 C11 C31 121.5(6) . .
C30 C31 C11 102.5(6) 7_564 .
C30 C31 C65 129.1(6) 7_564 10_665
C11 C31 C65 127.5(6) . 10_665
N15 C30 C31 123.2(7) . 10_655
O105 C21 C3 156.1(12) . .
O105 C21 O106 86.7(10) . .
C3 C21 O106 107.8(8) . .
O108 C65 O107 121.6(9) . .
O108 C65 C31 123.7(8) . 7_563
O107 C65 C31 111.0(6) . 7_563

loop_
_geom_bond_atom_site_label_1
_geom_bond_atom_site_label_2
_geom_bond_distance
_geom_bond_site_symmetry_2
Zn1 O1 1.953(7) .
Zn1 N13 2.075(15) 7_564
Zn1 N13 2.075(5) .
Zn1 N13 2.075(15) 10_655
Zn1 Zn3 3.1565(17) 7_564
Zn1 Zn3 3.1565(17) 10_655
Zn1 Zn3 3.1565(17) .
Zn2 O107 1.948(4) 11_455
Zn2 O107 1.948(4) 8
Zn2 O107 1.948(4) .
Zn2 O2 2.059(8) .
Zn3 N14 1.930(5) .
Zn3 N15 1.946(6) .
Zn3 O1 1.966(2) .
Zn3 N12 2.090(4) .
Zn4 O106 1.658(18) 11_455
Zn4 O108 1.768(12) 8
Zn4 O105 1.917(11) .
Zn4 O2 1.928(2) .
O2 Zn4 1.928(2) 8
O2 Zn4 1.928(2) 11_455
O1 Zn3 1.966(2) 7_564
O1 Zn3 1.966(2) 10_655
O107 C65 1.212(8) .
O106 Zn4 1.658(18) 8
O106 C21 1.917(18) .
O108 C65 1.168(12) .
O108 Zn4 1.768(12) 11_455
O105 C21 1.061(14) .
N14 C11 1.194(8) .
N15 C30 1.169(9) .
N12 C1 1.325(4) .
N12 N13 1.325(4) .
N13 C45 1.325(4) .
C45 C3 1.325(4) .
C3 C1 1.325(4) .
C3 C21 1.489(11) .
C11 C31 1.513(9) .
C31 C30 1.349(10) 7_564
C31 C65 1.585(10) 10_665
C30 C31 1.349(10) 10_655
C65 C31 1.585(10) 7_563

loop_
_platon_squeeze_void_nr
_platon_squeeze_void_average_x
_platon_squeeze_void_average_y
_platon_squeeze_void_average_z
_platon_squeeze_void_volume
_platon_squeeze_void_count_electrons
_platon_squeeze_void_content
1 -0.023 -0.006 -0.001 5167 2553 ' '
